data_7060241
loop_
_publ_author_name
'Grudova, Mariya V.'
'Gil, Diego M.'
'Khrustalev, Victor N.'
'Nikitina, Eugeniya V.'
'Sinelshchikova, Anna A.'
'Grigoriev, Mikhail S.'
'Kletskov, Alexey V.'
'Frontera, Antonio'
'Zubkov, Fedor I.'

_publ_section_title
;
 Synthesis, X-ray characterization and theoretical study of
 3a,6:7,9a-diepoxybenzo[de]isoquinoline derivatives: on the importance of
 F&#x22EF;O interactions
;
_journal_issue 46
_journal_name_full 'New Journal of Chemistry'
_journal_page_first 20167
_journal_page_last 20180
_journal_paper_doi 10.1039/D0NJ04328A
_journal_volume 44
_journal_year 2020
_chemical_formula_moiety 'C20 H14 F6 I N O4 S'
_chemical_formula_sum 'C20 H14 F6 I N O4 S'
_chemical_formula_weight 605.28
_space_group_crystal_system monoclinic
_space_group_IT_number 14
_space_group_name_Hall '-P 2ybc'
_space_group_name_H-M_alt 'P 1 21/c 1'
_atom_sites_solution_hydrogens geom
_atom_sites_solution_primary difmap
_atom_sites_solution_secondary difmap
_audit_creation_method SHELXL-2018/3
_audit_update_record
;
2020-08-18 deposited with the CCDC.	2020-10-27 downloaded from the CCDC.
;
_cell_angle_alpha 90
_cell_angle_beta 106.052(1)
_cell_angle_gamma 90
_cell_formula_units_Z 4
_cell_length_a 12.3934(3)
_cell_length_b 16.1660(4)
_cell_length_c 10.9810(2)
_cell_measurement_reflns_used 9976
_cell_measurement_temperature 296(2)
_cell_measurement_theta_max 29.24
_cell_measurement_theta_min 3.05
_cell_volume 2114.28(8)
_computing_cell_refinement 'SAINT (Bruker, 2013)'
_computing_data_collection 'APEX3 (Bruker, 2018)'
_computing_data_reduction 'SAINT (Bruker, 2013)'
_computing_molecular_graphics 'SHELXTL (Sheldrick, 2015)'
_computing_publication_material 'SHELXTL (Sheldrick, 2015)'
_computing_structure_refinement 'SHELXL (Sheldrick, 2015)'
_computing_structure_solution 'SHELXT (Sheldrick, 2015)'
_diffrn_ambient_temperature 296(2)
_diffrn_measured_fraction_theta_full 0.995
_diffrn_measured_fraction_theta_max 0.997
_diffrn_measurement_device_type 'Bruker KAPPA APEX II area-detector diffractometer'
_diffrn_measurement_method '\f and \w scan'
_diffrn_radiation_type MoK\a
_diffrn_radiation_wavelength 0.71073
_diffrn_reflns_av_R_equivalents 0.0185
_diffrn_reflns_av_unetI/netI 0.0151
_diffrn_reflns_Laue_measured_fraction_full 0.995
_diffrn_reflns_Laue_measured_fraction_max 0.997
_diffrn_reflns_limit_h_max 17
_diffrn_reflns_limit_h_min -17
_diffrn_reflns_limit_k_max 22
_diffrn_reflns_limit_k_min -22
_diffrn_reflns_limit_l_max 15
_diffrn_reflns_limit_l_min -14
_diffrn_reflns_number 28570
_diffrn_reflns_point_group_measured_fraction_full 0.995
_diffrn_reflns_point_group_measured_fraction_max 0.997
_diffrn_reflns_theta_full 25.242
_diffrn_reflns_theta_max 29.997
_diffrn_reflns_theta_min 4.151
_exptl_absorpt_coefficient_mu 1.695
_exptl_absorpt_correction_T_max 0.550
_exptl_absorpt_correction_T_min 0.502
_exptl_absorpt_correction_type multi-scan
_exptl_absorpt_process_details 'SADABS (Bruker, 2016)'
_exptl_crystal_colour colourless
_exptl_crystal_density_diffrn 1.902
_exptl_crystal_description block
_exptl_crystal_F_000 1184
_exptl_crystal_size_max 0.500
_exptl_crystal_size_mid 0.420
_exptl_crystal_size_min 0.400
_refine_diff_density_max 1.563
_refine_diff_density_min -1.693
_refine_diff_density_rms 0.070
_refine_ls_extinction_method none
_refine_ls_goodness_of_fit_ref 1.041
_refine_ls_hydrogen_treatment constr
_refine_ls_matrix_type full
_refine_ls_number_parameters 318
_refine_ls_number_reflns 6152
_refine_ls_number_restraints 21
_refine_ls_restrained_S_all 1.043
_refine_ls_R_factor_all 0.0561
_refine_ls_R_factor_gt 0.0422
_refine_ls_shift/su_max 0.001
_refine_ls_shift/su_mean 0.000
_refine_ls_structure_factor_coef Fsqd
_refine_ls_weighting_details 'w=1/[\s^2^(Fo^2^)+(0.0402P)^2^+2.5633P] where P=(Fo^2^+2Fc^2^)/3'
_refine_ls_weighting_scheme calc
_refine_ls_wR_factor_gt 0.1010
_refine_ls_wR_factor_ref 0.1105
_reflns_Friedel_coverage 0.000
_reflns_number_gt 4816
_reflns_number_total 6152
_reflns_threshold_expression 'I > 2\s(I)'
_cod_data_source_file d0nj04328a2.cif
_cod_data_source_block 10a
_cod_original_sg_symbol_H-M 'P 21/c'
_cod_database_code 7060241
_shelx_shelxl_version_number 2018/3
_shelx_space_group_comment
;
The symmetry employed for this shelxl refinement is uniquely defined
by the following loop, which should always be used as a source of
symmetry information in preference to the above space-group names.
They are only intended as comments.
;
_shelx_estimated_absorpt_t_min 0.484
_shelx_estimated_absorpt_t_max 0.550

loop_
_space_group_symop_operation_xyz
'x, y, z'
'-x, y+1/2, -z+1/2'
'-x, -y, -z'
'x, -y-1/2, z-1/2'

loop_
_atom_site_label
_atom_site_type_symbol
_atom_site_fract_x
_atom_site_fract_y
_atom_site_fract_z
_atom_site_U_iso_or_equiv
_atom_site_adp_type
_atom_site_occupancy
_atom_site_site_symmetry_order
_atom_site_calc_flag
_atom_site_refinement_flags_posn
_atom_site_refinement_flags_adp
_atom_site_refinement_flags_occupancy
_atom_site_disorder_assembly
_atom_site_disorder_group
I1 I 0.68825(2) 0.90683(2) 0.61534(3) 0.07796(12) Uani 1 1 d . . . . .
S1 S 0.24513(6) 0.68869(4) 0.63924(7) 0.04590(16) Uani 1 1 d . . . . .
F1A F 0.3705(2) 0.5302(2) 0.3169(3) 0.0879(11) Uani 0.892(5) 1 d . . P A 1
F2A F 0.3177(3) 0.40978(17) 0.2480(3) 0.0759(9) Uani 0.892(5) 1 d . . P A 1
F3A F 0.2401(2) 0.5148(2) 0.1463(2) 0.0674(7) Uani 0.892(5) 1 d . . P A 1
F4A F 0.0853(3) 0.38399(15) 0.1060(2) 0.0742(9) Uani 0.892(5) 1 d . . P A 1
F5A F 0.1473(3) 0.29124(17) 0.2426(3) 0.0863(10) Uani 0.892(5) 1 d . . P A 1
F6A F -0.0247(3) 0.3270(2) 0.1975(3) 0.0993(13) Uani 0.892(5) 1 d . . P A 1
F1B F 0.3605(12) 0.4324(9) 0.2975(18) 0.054(3) Uiso 0.108(5) 1 d D . P A 2
F2B F 0.2202(14) 0.4720(12) 0.1419(10) 0.054(3) Uiso 0.108(5) 1 d D . P A 2
F3B F 0.3191(15) 0.5618(6) 0.2674(17) 0.054(3) Uiso 0.108(5) 1 d D . P A 2
F4B F 0.1779(9) 0.3240(12) 0.2129(16) 0.054(3) Uiso 0.108(5) 1 d D . P A 2
F5B F 0.0301(14) 0.2914(8) 0.2644(16) 0.054(3) Uiso 0.108(5) 1 d D . P A 2
F6B F 0.0177(13) 0.3713(11) 0.1055(10) 0.054(3) Uiso 0.108(5) 1 d D . P A 2
O1 O 0.03909(15) 0.54745(11) 0.38209(17) 0.0419(4) Uani 1 1 d . . . . .
O2 O 0.16626(16) 0.45107(11) 0.53712(17) 0.0433(4) Uani 1 1 d . . . . .
O3 O 0.14763(19) 0.73941(15) 0.5995(2) 0.0632(6) Uani 1 1 d . . . . .
O4 O 0.2696(2) 0.64611(15) 0.7577(2) 0.0604(6) Uani 1 1 d . . . . .
N2 N 0.23578(19) 0.61909(14) 0.5307(2) 0.0433(5) Uani 1 1 d . . . . .
C1 C 0.3145(2) 0.54907(18) 0.5574(3) 0.0458(6) Uani 1 1 d . . . . .
H1A H 0.338678 0.538635 0.647846 0.055 Uiso 1 1 calc R U . . .
H1B H 0.380225 0.562157 0.529443 0.055 Uiso 1 1 calc R U . . .
C3B C 0.1955(2) 0.48689(15) 0.3426(2) 0.0357(5) Uani 1 1 d . . . . .
C3A C 0.1254(2) 0.57028(15) 0.3264(2) 0.0373(5) Uani 1 1 d . . . . .
C3 C 0.1902(2) 0.64288(16) 0.3967(3) 0.0449(6) Uani 1 1 d . . . . .
H3A H 0.250852 0.657427 0.360694 0.054 Uiso 1 1 calc R U . . .
H3B H 0.141119 0.690428 0.389784 0.054 Uiso 1 1 calc R U . . .
C4 C 0.0585(2) 0.57850(18) 0.1873(3) 0.0466(6) Uani 1 1 d . . . . .
H4 H 0.071254 0.615098 0.127477 0.056 Uiso 1 1 calc R U . . .
C5 C -0.0212(2) 0.5225(2) 0.1709(3) 0.0513(7) Uani 1 1 d . . . . .
H5 H -0.076165 0.510710 0.096135 0.062 Uiso 1 1 calc R U . . .
C6A C 0.1000(2) 0.42073(15) 0.3231(2) 0.0399(5) Uani 1 1 d . . . . .
C6 C -0.0054(2) 0.48078(18) 0.2985(3) 0.0461(6) Uani 1 1 d . . . . .
H6 H -0.073372 0.455491 0.311159 0.055 Uiso 1 1 calc R U . . .
C7 C 0.1305(3) 0.38036(17) 0.4588(3) 0.0489(6) Uani 1 1 d . . . . .
H7 H 0.069844 0.348559 0.477814 0.059 Uiso 1 1 calc R U . . .
C8 C 0.2414(3) 0.33446(19) 0.4816(3) 0.0603(8) Uani 1 1 d . . . . .
H8 H 0.251550 0.277460 0.481530 0.072 Uiso 1 1 calc R U . . .
C9A C 0.2577(2) 0.47335(16) 0.4891(2) 0.0395(5) Uani 1 1 d . . . . .
C9 C 0.3201(3) 0.39125(19) 0.5014(3) 0.0545(7) Uani 1 1 d . . . . .
H9 H 0.397181 0.383120 0.519090 0.065 Uiso 1 1 calc R U . . .
C10 C 0.2783(2) 0.48506(19) 0.2621(3) 0.0492(6) Uani 1 1 d D . . . .
C11 C 0.0795(3) 0.35518(19) 0.2195(3) 0.0543(7) Uani 1 1 d D . . . .
C12 C 0.3626(2) 0.74974(16) 0.6381(2) 0.0422(5) Uani 1 1 d . . . . .
C13 C 0.3492(3) 0.81499(18) 0.5543(3) 0.0520(7) Uani 1 1 d . . . . .
H13 H 0.278377 0.828541 0.502700 0.062 Uiso 1 1 calc R U . . .
C14 C 0.4428(3) 0.86026(19) 0.5479(3) 0.0560(7) Uani 1 1 d . . . . .
H14 H 0.435046 0.904453 0.491919 0.067 Uiso 1 1 calc R U . . .
C15 C 0.5470(3) 0.83935(17) 0.6248(3) 0.0498(6) Uani 1 1 d . . . . .
C16 C 0.5613(3) 0.77364(19) 0.7085(3) 0.0550(7) Uani 1 1 d . . . . .
H16 H 0.632387 0.760024 0.759478 0.066 Uiso 1 1 calc R U . . .
C17 C 0.4682(2) 0.72846(18) 0.7154(3) 0.0509(6) Uani 1 1 d . . . . .
H17 H 0.476232 0.684192 0.771246 0.061 Uiso 1 1 calc R U . . .

loop_
_atom_site_aniso_label
_atom_site_aniso_U_11
_atom_site_aniso_U_22
_atom_site_aniso_U_33
_atom_site_aniso_U_23
_atom_site_aniso_U_13
_atom_site_aniso_U_12
I1 0.0858(2) 0.06604(17) 0.0918(2) -0.01063(12) 0.04087(15) -0.03276(13)
S1 0.0483(4) 0.0460(3) 0.0451(3) -0.0088(3) 0.0158(3) -0.0075(3)
F1A 0.0590(15) 0.133(3) 0.0847(19) -0.0226(18) 0.0409(14) -0.0363(17)
F2A 0.0869(19) 0.0747(16) 0.0844(19) 0.0102(13) 0.0544(15) 0.0316(14)
F3A 0.0805(15) 0.0821(18) 0.0523(12) 0.0137(11) 0.0394(11) 0.0097(13)
F4A 0.114(2) 0.0653(14) 0.0446(11) -0.0135(10) 0.0242(12) -0.0035(14)
F5A 0.134(3) 0.0506(14) 0.0693(16) -0.0157(12) 0.0191(16) 0.0244(15)
F6A 0.092(2) 0.103(2) 0.112(2) -0.064(2) 0.0415(19) -0.0525(19)
O1 0.0398(9) 0.0422(9) 0.0463(10) -0.0084(7) 0.0163(8) -0.0019(7)
O2 0.0546(11) 0.0420(9) 0.0370(9) -0.0021(7) 0.0186(8) -0.0052(8)
O3 0.0518(12) 0.0630(14) 0.0770(15) -0.0172(12) 0.0214(11) 0.0028(10)
O4 0.0739(14) 0.0679(14) 0.0430(11) -0.0042(10) 0.0223(10) -0.0184(11)
N2 0.0489(12) 0.0358(10) 0.0398(11) -0.0050(9) 0.0033(9) -0.0032(9)
C1 0.0426(13) 0.0475(14) 0.0426(13) -0.0004(11) 0.0037(11) -0.0018(11)
C3B 0.0378(11) 0.0367(11) 0.0349(11) -0.0002(9) 0.0140(9) 0.0011(9)
C3A 0.0391(12) 0.0364(11) 0.0360(11) -0.0004(9) 0.0098(9) -0.0002(9)
C3 0.0513(14) 0.0372(12) 0.0420(13) 0.0019(10) 0.0059(11) -0.0045(11)
C4 0.0507(15) 0.0465(14) 0.0384(13) 0.0021(11) 0.0050(11) 0.0042(11)
C5 0.0438(14) 0.0571(16) 0.0455(14) -0.0090(12) -0.0003(11) 0.0040(12)
C6A 0.0458(13) 0.0358(12) 0.0390(12) -0.0062(9) 0.0133(10) -0.0044(10)
C6 0.0388(12) 0.0483(14) 0.0520(15) -0.0112(12) 0.0140(11) -0.0077(11)
C7 0.0678(18) 0.0397(13) 0.0419(14) -0.0026(11) 0.0198(13) -0.0120(12)
C8 0.090(2) 0.0390(14) 0.0504(16) 0.0051(12) 0.0173(16) 0.0117(15)
C9A 0.0413(12) 0.0393(12) 0.0379(12) 0.0008(10) 0.0108(10) 0.0014(10)
C9 0.0599(17) 0.0505(16) 0.0502(16) 0.0038(13) 0.0102(13) 0.0166(14)
C10 0.0498(15) 0.0557(16) 0.0483(15) -0.0009(12) 0.0238(12) -0.0002(12)
C11 0.0660(18) 0.0464(15) 0.0533(16) -0.0125(13) 0.0213(14) -0.0064(13)
C12 0.0493(14) 0.0364(12) 0.0401(13) -0.0077(10) 0.0111(11) -0.0066(10)
C13 0.0580(17) 0.0457(15) 0.0482(15) 0.0019(12) 0.0079(13) -0.0002(12)
C14 0.076(2) 0.0426(15) 0.0490(16) 0.0050(12) 0.0159(14) -0.0066(14)
C15 0.0623(17) 0.0405(13) 0.0500(15) -0.0097(11) 0.0210(13) -0.0142(12)
C16 0.0505(16) 0.0507(16) 0.0585(17) 0.0021(13) 0.0061(13) -0.0077(13)
C17 0.0533(16) 0.0446(14) 0.0501(15) 0.0071(12) 0.0061(12) -0.0076(12)

loop_
_atom_type_symbol
_atom_type_description
_atom_type_scat_dispersion_real
_atom_type_scat_dispersion_imag
_atom_type_scat_source
C C 0.0033 0.0016 'International Tables Vol C Tables 4.2.6.8 and 6.1.1.4'
H H 0.0000 0.0000 'International Tables Vol C Tables 4.2.6.8 and 6.1.1.4'
N N 0.0061 0.0033 'International Tables Vol C Tables 4.2.6.8 and 6.1.1.4'
O O 0.0106 0.0060 'International Tables Vol C Tables 4.2.6.8 and 6.1.1.4'
F F 0.0171 0.0103 'International Tables Vol C Tables 4.2.6.8 and 6.1.1.4'
S S 0.1246 0.1234 'International Tables Vol C Tables 4.2.6.8 and 6.1.1.4'
I I -0.4742 1.8119 'International Tables Vol C Tables 4.2.6.8 and 6.1.1.4'

loop_
_geom_angle_atom_site_label_1
_geom_angle_atom_site_label_2
_geom_angle_atom_site_label_3
_geom_angle
_geom_angle_site_symmetry_1
_geom_angle_site_symmetry_3
_geom_angle_publ_flag
O3 S1 O4 120.30(15) . . ?
O3 S1 N2 106.99(13) . . ?
O4 S1 N2 106.82(13) . . ?
O3 S1 C12 107.92(14) . . ?
O4 S1 C12 108.01(13) . . ?
N2 S1 C12 105.95(12) . . ?
C3A O1 C6 97.07(18) . . ?
C9A O2 C7 97.24(19) . . ?
C1 N2 C3 116.7(2) . . ?
C1 N2 S1 118.67(17) . . ?
C3 N2 S1 118.89(18) . . ?
N2 C1 C9A 109.5(2) . . ?
N2 C1 H1A 109.8 . . ?
C9A C1 H1A 109.8 . . ?
N2 C1 H1B 109.8 . . ?
C9A C1 H1B 109.8 . . ?
H1A C1 H1B 108.2 . . ?
C10 C3B C6A 120.7(2) . . ?
C10 C3B C3A 112.7(2) . . ?
C6A C3B C3A 101.24(19) . . ?
C10 C3B C9A 111.5(2) . . ?
C6A C3B C9A 100.38(19) . . ?
C3A C3B C9A 109.04(19) . . ?
O1 C3A C3 109.9(2) . . ?
O1 C3A C4 100.8(2) . . ?
C3 C3A C4 120.5(2) . . ?
O1 C3A C3B 100.70(18) . . ?
C3 C3A C3B 114.0(2) . . ?
C4 C3A C3B 108.3(2) . . ?
N2 C3 C3A 108.1(2) . . ?
N2 C3 H3A 110.1 . . ?
C3A C3 H3A 110.1 . . ?
N2 C3 H3B 110.1 . . ?
C3A C3 H3B 110.1 . . ?
H3A C3 H3B 108.4 . . ?
C5 C4 C3A 104.9(2) . . ?
C5 C4 H4 127.6 . . ?
C3A C4 H4 127.6 . . ?
C4 C5 C6 106.2(2) . . ?
C4 C5 H5 126.9 . . ?
C6 C5 H5 126.9 . . ?
C11 C6A C3B 122.7(2) . . ?
C11 C6A C7 111.4(2) . . ?
C3B C6A C7 100.3(2) . . ?
C11 C6A C6 109.8(2) . . ?
C3B C6A C6 99.26(19) . . ?
C7 C6A C6 112.6(2) . . ?
O1 C6 C5 100.8(2) . . ?
O1 C6 C6A 101.48(19) . . ?
C5 C6 C6A 108.5(2) . . ?
O1 C6 H6 114.8 . . ?
C5 C6 H6 114.8 . . ?
C6A C6 H6 114.8 . . ?
O2 C7 C8 100.2(2) . . ?
O2 C7 C6A 101.1(2) . . ?
C8 C7 C6A 109.1(2) . . ?
O2 C7 H7 114.9 . . ?
C8 C7 H7 114.9 . . ?
C6A C7 H7 114.9 . . ?
C9 C8 C7 106.4(3) . . ?
C9 C8 H8 126.8 . . ?
C7 C8 H8 126.8 . . ?
O2 C9A C1 109.4(2) . . ?
O2 C9A C9 100.6(2) . . ?
C1 C9A C9 120.6(2) . . ?
O2 C9A C3B 101.33(19) . . ?
C1 C9A C3B 114.8(2) . . ?
C9 C9A C3B 107.5(2) . . ?
C8 C9 C9A 105.0(3) . . ?
C8 C9 H9 127.5 . . ?
C9A C9 H9 127.5 . . ?
F1B C10 F2B 110.8(9) . . ?
F1B C10 F3B 109.8(9) . . ?
F2B C10 F3B 106.5(9) . . ?
F3A C10 F2A 105.4(3) . . ?
F3A C10 F1A 105.5(3) . . ?
F2A C10 F1A 104.6(3) . . ?
F1B C10 C3B 115.8(9) . . ?
F3A C10 C3B 115.6(2) . . ?
F2B C10 C3B 108.1(9) . . ?
F3B C10 C3B 105.3(8) . . ?
F2A C10 C3B 114.2(2) . . ?
F1A C10 C3B 110.6(2) . . ?
F5A C11 F6A 107.7(3) . . ?
F6B C11 F4B 109.0(9) . . ?
F5A C11 F4A 104.8(3) . . ?
F6A C11 F4A 104.4(3) . . ?
F6B C11 F5B 107.3(9) . . ?
F4B C11 F5B 104.0(8) . . ?
F6B C11 C6A 120.8(8) . . ?
F5A C11 C6A 116.0(3) . . ?
F6A C11 C6A 109.1(3) . . ?
F4B C11 C6A 109.6(8) . . ?
F4A C11 C6A 114.1(2) . . ?
F5B C11 C6A 104.8(8) . . ?
C13 C12 C17 121.0(3) . . ?
C13 C12 S1 119.1(2) . . ?
C17 C12 S1 119.8(2) . . ?
C12 C13 C14 119.2(3) . . ?
C12 C13 H13 120.4 . . ?
C14 C13 H13 120.4 . . ?
C15 C14 C13 119.7(3) . . ?
C15 C14 H14 120.2 . . ?
C13 C14 H14 120.2 . . ?
C14 C15 C16 121.5(3) . . ?
C14 C15 I1 119.9(2) . . ?
C16 C15 I1 118.6(2) . . ?
C15 C16 C17 119.0(3) . . ?
C15 C16 H16 120.5 . . ?
C17 C16 H16 120.5 . . ?
C16 C17 C12 119.6(3) . . ?
C16 C17 H17 120.2 . . ?
C12 C17 H17 120.2 . . ?

loop_
_geom_bond_atom_site_label_1
_geom_bond_atom_site_label_2
_geom_bond_distance
_geom_bond_site_symmetry_2
_geom_bond_publ_flag
I1 C15 2.089(3) . ?
S1 O3 1.425(2) . ?
S1 O4 1.428(2) . ?
S1 N2 1.620(2) . ?
S1 C12 1.762(3) . ?
F1A C10 1.349(4) . ?
F2A C10 1.336(4) . ?
F3A C10 1.319(4) . ?
F4A C11 1.350(4) . ?
F5A C11 1.312(4) . ?
F6A C11 1.328(4) . ?
F1B C10 1.303(9) . ?
F2B C10 1.334(9) . ?
F3B C10 1.335(8) . ?
F4B C11 1.340(9) . ?
F5B C11 1.360(8) . ?
F6B C11 1.300(8) . ?
O1 C3A 1.420(3) . ?
O1 C6 1.424(3) . ?
O2 C9A 1.422(3) . ?
O2 C7 1.425(3) . ?
N2 C1 1.470(4) . ?
N2 C3 1.474(3) . ?
C1 C9A 1.504(4) . ?
C1 H1A 0.9700 . ?
C1 H1B 0.9700 . ?
C3B C10 1.528(3) . ?
C3B C6A 1.566(3) . ?
C3B C3A 1.587(3) . ?
C3B C9A 1.595(3) . ?
C3A C3 1.508(4) . ?
C3A C4 1.529(4) . ?
C3 H3A 0.9700 . ?
C3 H3B 0.9700 . ?
C4 C5 1.315(4) . ?
C4 H4 0.9300 . ?
C5 C6 1.518(4) . ?
C5 H5 0.9300 . ?
C6A C11 1.524(4) . ?
C6A C7 1.574(4) . ?
C6A C6 1.590(4) . ?
C6 H6 0.9800 . ?
C7 C8 1.521(5) . ?
C7 H7 0.9800 . ?
C8 C9 1.313(5) . ?
C8 H8 0.9300 . ?
C9A C9 1.523(4) . ?
C9 H9 0.9300 . ?
C12 C13 1.379(4) . ?
C12 C17 1.392(4) . ?
C13 C14 1.390(4) . ?
C13 H13 0.9300 . ?
C14 C15 1.375(5) . ?
C14 H14 0.9300 . ?
C15 C16 1.384(4) . ?
C16 C17 1.385(4) . ?
C16 H16 0.9300 . ?
C17 H17 0.9300 . ?

loop_
_geom_torsion_atom_site_label_1
_geom_torsion_atom_site_label_2
_geom_torsion_atom_site_label_3
_geom_torsion_atom_site_label_4
_geom_torsion
_geom_torsion_site_symmetry_1
_geom_torsion_site_symmetry_2
_geom_torsion_site_symmetry_3
_geom_torsion_site_symmetry_4
_geom_torsion_publ_flag
O3 S1 N2 C1 -169.0(2) . . . . ?
O4 S1 N2 C1 -38.9(2) . . . . ?
C12 S1 N2 C1 76.1(2) . . . . ?
O3 S1 N2 C3 38.5(2) . . . . ?
O4 S1 N2 C3 168.5(2) . . . . ?
C12 S1 N2 C3 -76.5(2) . . . . ?
C3 N2 C1 C9A -59.1(3) . . . . ?
S1 N2 C1 C9A 147.80(19) . . . . ?
C6 O1 C3A C3 179.7(2) . . . . ?
C6 O1 C3A C4 51.5(2) . . . . ?
C6 O1 C3A C3B -59.8(2) . . . . ?
C10 C3B C3A O1 165.7(2) . . . . ?
C6A C3B C3A O1 35.3(2) . . . . ?
C9A C3B C3A O1 -69.9(2) . . . . ?
C10 C3B C3A C3 -76.8(3) . . . . ?
C6A C3B C3A C3 152.9(2) . . . . ?
C9A C3B C3A C3 47.7(3) . . . . ?
C10 C3B C3A C4 60.4(3) . . . . ?
C6A C3B C3A C4 -69.9(2) . . . . ?
C9A C3B C3A C4 -175.2(2) . . . . ?
C1 N2 C3 C3A 61.3(3) . . . . ?
S1 N2 C3 C3A -145.6(2) . . . . ?
O1 C3A C3 N2 57.8(3) . . . . ?
C4 C3A C3 N2 174.2(2) . . . . ?
C3B C3A C3 N2 -54.4(3) . . . . ?
O1 C3A C4 C5 -33.2(3) . . . . ?
C3 C3A C4 C5 -154.2(3) . . . . ?
C3B C3A C4 C5 72.0(3) . . . . ?
C3A C4 C5 C6 0.9(3) . . . . ?
C10 C3B C6A C11 -3.9(4) . . . . ?
C3A C3B C6A C11 121.3(3) . . . . ?
C9A C3B C6A C11 -126.7(3) . . . . ?
C10 C3B C6A C7 120.1(2) . . . . ?
C3A C3B C6A C7 -114.7(2) . . . . ?
C9A C3B C6A C7 -2.7(2) . . . . ?
C10 C3B C6A C6 -124.7(2) . . . . ?
C3A C3B C6A C6 0.5(2) . . . . ?
C9A C3B C6A C6 112.5(2) . . . . ?
C3A O1 C6 C5 -50.8(2) . . . . ?
C3A O1 C6 C6A 60.8(2) . . . . ?
C4 C5 C6 O1 31.5(3) . . . . ?
C4 C5 C6 C6A -74.6(3) . . . . ?
C11 C6A C6 O1 -166.0(2) . . . . ?
C3B C6A C6 O1 -36.2(2) . . . . ?
C7 C6A C6 O1 69.2(3) . . . . ?
C11 C6A C6 C5 -60.4(3) . . . . ?
C3B C6A C6 C5 69.4(2) . . . . ?
C7 C6A C6 C5 174.8(2) . . . . ?
C9A O2 C7 C8 51.0(2) . . . . ?
C9A O2 C7 C6A -61.0(2) . . . . ?
C11 C6A C7 O2 169.4(2) . . . . ?
C3B C6A C7 O2 37.9(2) . . . . ?
C6 C6A C7 O2 -66.7(3) . . . . ?
C11 C6A C7 C8 64.4(3) . . . . ?
C3B C6A C7 C8 -67.0(3) . . . . ?
C6 C6A C7 C8 -171.7(2) . . . . ?
O2 C7 C8 C9 -31.7(3) . . . . ?
C6A C7 C8 C9 73.8(3) . . . . ?
C7 O2 C9A C1 -179.7(2) . . . . ?
C7 O2 C9A C9 -51.8(2) . . . . ?
C7 O2 C9A C3B 58.7(2) . . . . ?
N2 C1 C9A O2 -63.6(3) . . . . ?
N2 C1 C9A C9 -179.4(2) . . . . ?
N2 C1 C9A C3B 49.5(3) . . . . ?
C10 C3B C9A O2 -162.2(2) . . . . ?
C6A C3B C9A O2 -33.1(2) . . . . ?
C3A C3B C9A O2 72.7(2) . . . . ?
C10 C3B C9A C1 80.0(3) . . . . ?
C6A C3B C9A C1 -150.9(2) . . . . ?
C3A C3B C9A C1 -45.1(3) . . . . ?
C10 C3B C9A C9 -57.1(3) . . . . ?
C6A C3B C9A C9 71.9(2) . . . . ?
C3A C3B C9A C9 177.8(2) . . . . ?
C7 C8 C9 C9A -0.7(3) . . . . ?
O2 C9A C9 C8 33.2(3) . . . . ?
C1 C9A C9 C8 153.4(3) . . . . ?
C3B C9A C9 C8 -72.4(3) . . . . ?
C6A C3B C10 F1B -80.5(9) . . . . ?
C3A C3B C10 F1B 159.9(9) . . . . ?
C9A C3B C10 F1B 36.8(9) . . . . ?
C6A C3B C10 F3A 78.2(3) . . . . ?
C3A C3B C10 F3A -41.4(3) . . . . ?
C9A C3B C10 F3A -164.5(3) . . . . ?
C6A C3B C10 F2B 44.5(9) . . . . ?
C3A C3B C10 F2B -75.1(9) . . . . ?
C9A C3B C10 F2B 161.8(9) . . . . ?
C6A C3B C10 F3B 158.1(8) . . . . ?
C3A C3B C10 F3B 38.5(9) . . . . ?
C9A C3B C10 F3B -84.6(8) . . . . ?
C6A C3B C10 F2A -44.4(4) . . . . ?
C3A C3B C10 F2A -164.0(3) . . . . ?
C9A C3B C10 F2A 72.9(3) . . . . ?
C6A C3B C10 F1A -162.1(3) . . . . ?
C3A C3B C10 F1A 78.3(3) . . . . ?
C9A C3B C10 F1A -44.7(3) . . . . ?
C3B C6A C11 F6B -85.2(10) . . . . ?
C7 C6A C11 F6B 156.0(9) . . . . ?
C6 C6A C11 F6B 30.5(10) . . . . ?
C3B C6A C11 F5A 79.0(4) . . . . ?
C7 C6A C11 F5A -39.8(4) . . . . ?
C6 C6A C11 F5A -165.3(3) . . . . ?
C3B C6A C11 F6A -159.3(3) . . . . ?
C7 C6A C11 F6A 82.0(4) . . . . ?
C6 C6A C11 F6A -43.5(4) . . . . ?
C3B C6A C11 F4B 42.7(9) . . . . ?
C7 C6A C11 F4B -76.0(9) . . . . ?
C6 C6A C11 F4B 158.5(8) . . . . ?
C3B C6A C11 F4A -43.0(4) . . . . ?
C7 C6A C11 F4A -161.7(3) . . . . ?
C6 C6A C11 F4A 72.8(3) . . . . ?
C3B C6A C11 F5B 153.8(8) . . . . ?
C7 C6A C11 F5B 35.0(8) . . . . ?
C6 C6A C11 F5B -90.5(8) . . . . ?
O3 S1 C12 C13 -28.7(3) . . . . ?
O4 S1 C12 C13 -160.2(2) . . . . ?
N2 S1 C12 C13 85.6(2) . . . . ?
O3 S1 C12 C17 155.4(2) . . . . ?
O4 S1 C12 C17 23.9(3) . . . . ?
N2 S1 C12 C17 -90.3(2) . . . . ?
C17 C12 C13 C14 -0.4(4) . . . . ?
S1 C12 C13 C14 -176.3(2) . . . . ?
C12 C13 C14 C15 0.1(5) . . . . ?
C13 C14 C15 C16 0.3(5) . . . . ?
C13 C14 C15 I1 179.8(2) . . . . ?
C14 C15 C16 C17 -0.5(5) . . . . ?
I1 C15 C16 C17 -179.9(2) . . . . ?
C15 C16 C17 C12 0.2(5) . . . . ?
C13 C12 C17 C16 0.3(5) . . . . ?
S1 C12 C17 C16 176.1(2) . . . . ?
